data_7224407
loop_
_publ_author_name
'Puttreddy, Rakesh'
'Beyeh, Ngong Kodiah'
'Rissanen, Kari'

_publ_section_title
;
 Conformational changes in Cmethyl-resorcinarene pyridine N-oxide
 inclusion complexes in the solid state
;
_journal_issue 26
_journal_name_full CrystEngComm
_journal_page_first 4971
_journal_paper_doi 10.1039/C6CE00240D
_journal_volume 18
_journal_year 2016
_chemical_formula_moiety '2(C11 H9 N O), C32 H32 O8'
_chemical_formula_sum 'C54 H50 N2 O10'
_chemical_formula_weight 886.96
_chemical_name_systematic
;
 ?
;
_space_group_crystal_system monoclinic
_space_group_IT_number 14
_space_group_name_Hall '-P 2ybc'
_space_group_name_H-M_alt 'P 1 21/c 1'
_symmetry_space_group_name_Hall '-P 2ybc'
_symmetry_space_group_name_H-M 'P 1 21/c 1'
_atom_sites_solution_hydrogens geom
_audit_creation_date 2016-01-25
_audit_creation_method
;
Olex2 1.2
(compiled 2015.09.30 svn.r3233 for OlexSys, GUI svn.r5103)
;
_audit_update_record
;
2016-01-28 deposited with the CCDC.
2016-02-26 downloaded from the CCDC.
;
_cell_angle_alpha 90
_cell_angle_beta 100.307(2)
_cell_angle_gamma 90
_cell_formula_units_Z 4
_cell_length_a 13.3203(4)
_cell_length_b 16.1527(4)
_cell_length_c 20.8931(4)
_cell_measurement_reflns_used 5047
_cell_measurement_temperature 120.00(10)
_cell_measurement_theta_max 74.2060
_cell_measurement_theta_min 4.3200
_cell_volume 4422.79(19)
_computing_cell_refinement 'CrysAlisPro 1.171.38.41 (Rigaku OD, 2015)'
_computing_data_collection 'CrysAlisPro 1.171.38.41 (Rigaku OD, 2015)'
_computing_data_reduction 'CrysAlisPro 1.171.38.41 (Rigaku OD, 2015)'
_computing_molecular_graphics 'Olex2 (Dolomanov et al., 2009)'
_computing_publication_material 'Olex2 (Dolomanov et al., 2009)'
_computing_structure_refinement 'ShelXL (Sheldrick, 2015)'
_computing_structure_solution 'ShelXT (Sheldrick, 2015)'
_diffrn_ambient_environment N~2~
_diffrn_ambient_temperature 120.00(10)
_diffrn_detector 'CCD plate'
_diffrn_detector_area_resol_mean 10.3953
_diffrn_detector_type Atlas
_diffrn_measured_fraction_theta_full 0.997
_diffrn_measured_fraction_theta_max 0.997
_diffrn_measurement_details
;
List of Runs (angles in degrees, time in seconds):

  1  \w   -115.00 -25.00   1.00   20.00    --  -41.78 -37.00-180.00   90
  2  \w    -96.00  -7.00   1.00   20.00    --  -41.78 125.00 -30.00   89
  3  \w     18.00  46.00   1.00   20.00    --   41.78 -37.00-120.00   28
  4  \w     74.00 174.00   1.00   80.00    --  106.66  77.00-180.00  100
  5  \w    105.00 178.00   1.00   80.00    --  106.66 125.00  60.00   73
  6  \w     32.00 135.00   1.00   80.00    --  106.66 -77.00  90.00  103
  7  \w     42.00 119.00   1.00   80.00    --  106.66 -45.00 -90.00   77
;
_diffrn_measurement_device 'four-circle diffractometer'
_diffrn_measurement_device_type 'SuperNova, Dual, Cu at zero, Atlas'
_diffrn_measurement_method '\w scans'
_diffrn_orient_matrix_type 'CrysAlisPro convention (1999,Acta A55,543-557)'
_diffrn_orient_matrix_UB_11 0.0180660000
_diffrn_orient_matrix_UB_12 -0.0658168000
_diffrn_orient_matrix_UB_13 0.0541739000
_diffrn_orient_matrix_UB_21 -0.0344795000
_diffrn_orient_matrix_UB_22 0.0619215000
_diffrn_orient_matrix_UB_23 0.0477330000
_diffrn_orient_matrix_UB_31 -0.1109995000
_diffrn_orient_matrix_UB_32 -0.0301548000
_diffrn_orient_matrix_UB_33 -0.0202376000
_diffrn_radiation_monochromator mirror
_diffrn_radiation_probe x-ray
_diffrn_radiation_type CuK\a
_diffrn_radiation_wavelength 1.54184
_diffrn_reflns_av_unetI/netI 0.0422
_diffrn_reflns_Laue_measured_fraction_full 0.997
_diffrn_reflns_Laue_measured_fraction_max 0.997
_diffrn_reflns_limit_h_max 15
_diffrn_reflns_limit_h_min -14
_diffrn_reflns_limit_k_max 19
_diffrn_reflns_limit_k_min -19
_diffrn_reflns_limit_l_max 24
_diffrn_reflns_limit_l_min -24
_diffrn_reflns_number 12192
_diffrn_reflns_point_group_measured_fraction_full 0.997
_diffrn_reflns_point_group_measured_fraction_max 0.997
_diffrn_reflns_theta_full 66.750
_diffrn_reflns_theta_max 66.748
_diffrn_reflns_theta_min 3.372
_diffrn_source 'micro-focus sealed X-ray tube'
_diffrn_source_type 'SuperNova (Cu) X-ray Source'
_exptl_absorpt_coefficient_mu 0.748
_exptl_absorpt_correction_T_max 0.997
_exptl_absorpt_correction_T_min 0.985
_exptl_absorpt_correction_type gaussian
_exptl_absorpt_process_details
;
CrysAlisPro 1.171.38.41 (Rigaku Oxford Diffraction, 2015)
Numerical absorption correction based on gaussian integration over
            a multifaceted crystal model
Empirical absorption correction using spherical harmonics,
 implemented in SCALE3 ABSPACK scaling algorithm.
;
_exptl_crystal_colour colourless
_exptl_crystal_colour_primary colourless
_exptl_crystal_density_diffrn 1.332
_exptl_crystal_description needle
_exptl_crystal_F_000 1872
_exptl_crystal_size_max 0.238
_exptl_crystal_size_mid 0.06
_exptl_crystal_size_min 0.039
_refine_diff_density_max 0.241
_refine_diff_density_min -0.247
_refine_diff_density_rms 0.049
_refine_ls_extinction_method none
_refine_ls_goodness_of_fit_ref 0.871
_refine_ls_hydrogen_treatment constr
_refine_ls_matrix_type full
_refine_ls_number_parameters 608
_refine_ls_number_reflns 12192
_refine_ls_number_restraints 0
_refine_ls_restrained_S_all 0.871
_refine_ls_R_factor_all 0.0633
_refine_ls_R_factor_gt 0.0390
_refine_ls_shift/su_max 0.001
_refine_ls_shift/su_mean 0.000
_refine_ls_structure_factor_coef Fsqd
_refine_ls_weighting_details 'w=1/[\s^2^(Fo^2^)+(0.0609P)^2^] where P=(Fo^2^+2Fc^2^)/3'
_refine_ls_weighting_scheme calc
_refine_ls_wR_factor_gt 0.0943
_refine_ls_wR_factor_ref 0.1011
_reflns_Friedel_coverage 0.000
_reflns_number_gt 7976
_reflns_number_total 12192
_reflns_threshold_expression 'I > 2\s(I)'
_cod_data_source_file c6ce00240d2.cif
_cod_data_source_block 4PhPyNO_1
_cod_depositor_comments 'Adding full bibliography for 7224402--7224408.cif.'
_cod_original_cell_volume 4422.80(19)
_cod_database_code 7224407
_shelxl_version_number 2013-4
_chemical_oxdiff_formula 'C20 H20 N1 O9'
_shelx_space_group_comment
;
The symmetry employed for this shelxl refinement is uniquely defined
by the following loop, which should always be used as a source of
symmetry information in preference to the above space-group names.
They are only intended as comments.
;
_reflns_odcompleteness_completeness 98.71
_reflns_odcompleteness_iscentric 1
_reflns_odcompleteness_theta 66.97
_olex2_refinement_description
;
1. Twinned data refinement
 Scales: 0.7434(6) 0.2566(6)
2. Fixed Uiso
 At 1.2 times of:
  All C(H) groups
 At 1.5 times of:
  All C(H,H,H) groups, All O(H) groups
3.a Ternary CH refined with riding coordinates:
 C7(H7), C14(H14), C21(H21), C28(H28)
3.b Aromatic/amide H refined with riding coordinates:
 C1A(H1A), C1B(H1B), C2(H2), C2A(H2A), C2B(H2B), C4A(H4A), C4B(H4B), C5(H5),
 C5A(H5A), C5B(H5B), C7A(H7A), C7B(H7B), C8A(H8A), C8B(H8B), C9(H9), C9A(H9A),
 C9B(H9B), C10A(H10A), C10B(H10B), C11A(H11A), C11B(H11B), C12(H12), C16(H16),
 C19(H19), C23(H23), C26(H26)
3.c Idealised Me refined as rotating group:
 C29(H29A,H29B,H29C), C30(H30A,H30B,H30C), C31(H31A,H31B,H31C), C32(H32A,H32B,
 H32C)
3.d Idealised tetrahedral OH refined as rotating group:
 O4(H4), O6(H6), O11(H11), O13(H13), O18(H18), O20(H20), O25(H25), O27(H27)
;
_olex2_submission_special_instructions 'No special instructions were received'
_oxdiff_exptl_absorpt_empirical_details
;
Empirical correction (ABSPACK) includes:
- Absorption correction using spherical harmonics
- Frame scaling
;
_oxdiff_exptl_absorpt_empirical_full_max 1.454
_oxdiff_exptl_absorpt_empirical_full_min 0.750

loop_
_space_group_symop_operation_xyz
'x, y, z'
'-x, y+1/2, -z+1/2'
'-x, -y, -z'
'x, -y-1/2, z-1/2'

loop_
_atom_site_label
_atom_site_type_symbol
_atom_site_fract_x
_atom_site_fract_y
_atom_site_fract_z
_atom_site_U_iso_or_equiv
_atom_site_adp_type
_atom_site_occupancy
_atom_site_site_symmetry_order
_atom_site_calc_flag
_atom_site_refinement_flags_posn
O1A O 0.74385(11) 0.52748(9) 0.56447(7) 0.0249(3) Uani 1 1 d .
O1B O 0.73799(12) 0.53017(10) 0.37126(7) 0.0280(3) Uani 1 1 d .
O4 O 0.56079(10) 0.84575(10) 0.19023(6) 0.0201(3) Uani 1 1 d .
H4 H 0.5721 0.8432 0.1530 0.030 Uiso 1 1 calc GR
O6 O 0.92700(10) 0.84510(10) 0.23662(6) 0.0192(3) Uani 1 1 d .
H6 H 0.9174 0.8473 0.1968 0.029 Uiso 1 1 calc GR
O11 O 0.59377(11) 0.64203(9) 0.56264(6) 0.0206(3) Uani 1 1 d .
H11 H 0.6285 0.6007 0.5601 0.031 Uiso 1 1 calc GR
O13 O 0.58766(11) 0.64194(10) 0.33334(6) 0.0213(3) Uani 1 1 d .
H13 H 0.6226 0.6005 0.3431 0.032 Uiso 1 1 calc GR
O18 O 0.91708(10) 0.85262(10) 0.74419(6) 0.0212(3) Uani 1 1 d .
H18 H 0.9054 0.8494 0.7813 0.032 Uiso 1 1 calc GR
O20 O 0.55083(10) 0.85216(10) 0.69654(6) 0.0212(3) Uani 1 1 d .
H20 H 0.5590 0.8496 0.7363 0.032 Uiso 1 1 calc GR
O25 O 0.88499(11) 0.64308(9) 0.37159(7) 0.0217(3) Uani 1 1 d .
H25 H 0.8441 0.6052 0.3721 0.033 Uiso 1 1 calc GR
O27 O 0.89228(11) 0.63688(9) 0.60106(6) 0.0200(3) Uani 1 1 d .
H27 H 0.8552 0.5968 0.5907 0.030 Uiso 1 1 calc GR
N1A N 0.74674(13) 0.44582(11) 0.55615(8) 0.0210(4) Uani 1 1 d .
N1B N 0.74449(13) 0.45537(11) 0.34559(8) 0.0245(4) Uani 1 1 d .
C1 C 0.83438(14) 0.82210(13) 0.32278(9) 0.0156(4) Uani 1 1 d .
C1A C 0.82141(16) 0.41128(14) 0.52871(10) 0.0250(5) Uani 1 1 d .
H1A H 0.8701 0.4451 0.5152 0.030 Uiso 1 1 calc R
C1B C 0.8242(2) 0.43594(17) 0.31653(15) 0.0446(7) Uani 1 1 d .
H1B H 0.8735 0.4757 0.3134 0.053 Uiso 1 1 calc R
C2 C 0.73949(14) 0.81616(12) 0.34185(9) 0.0159(4) Uani 1 1 d .
H2 H 0.7380 0.8071 0.3856 0.019 Uiso 1 1 calc R
C2A C 0.82646(17) 0.32723(14) 0.52042(10) 0.0250(5) Uani 1 1 d .
H2A H 0.8780 0.3049 0.5010 0.030 Uiso 1 1 calc R
C2B C 0.8332(2) 0.35865(17) 0.29173(15) 0.0448(7) Uani 1 1 d .
H2B H 0.8891 0.3466 0.2724 0.054 Uiso 1 1 calc R
C3 C 0.64679(15) 0.82303(13) 0.29897(9) 0.0159(4) Uani 1 1 d .
C3A C 0.75473(16) 0.27459(14) 0.54091(10) 0.0213(4) Uani 1 1 d .
C3B C 0.76061(16) 0.29745(15) 0.29479(11) 0.0259(5) Uani 1 1 d .
C4 C 0.65148(14) 0.83905(12) 0.23366(9) 0.0158(4) Uani 1 1 d .
C4A C 0.67881(15) 0.31275(14) 0.56911(10) 0.0225(4) Uani 1 1 d .
H4A H 0.6295 0.2803 0.5834 0.027 Uiso 1 1 calc R
C4B C 0.67871(17) 0.32045(15) 0.32417(11) 0.0272(5) Uani 1 1 d .
H4B H 0.6275 0.2822 0.3270 0.033 Uiso 1 1 calc R
C5 C 0.74379(15) 0.84610(12) 0.21311(9) 0.0167(4) Uani 1 1 d .
H5 H 0.7454 0.8565 0.1695 0.020 Uiso 1 1 calc R
C5A C 0.67579(15) 0.39723(14) 0.57611(10) 0.0229(4) Uani 1 1 d .
H5A H 0.6244 0.4212 0.5948 0.027 Uiso 1 1 calc R
C5B C 0.67245(17) 0.39849(15) 0.34898(11) 0.0285(5) Uani 1 1 d .
H5B H 0.6172 0.4122 0.3685 0.034 Uiso 1 1 calc R
C6 C 0.83436(14) 0.83773(12) 0.25722(9) 0.0156(4) Uani 1 1 d .
C6A C 0.75774(15) 0.18391(13) 0.53301(10) 0.0215(4) Uani 1 1 d .
C6B C 0.77012(17) 0.21319(14) 0.26885(11) 0.0259(5) Uani 1 1 d .
C7 C 0.54368(15) 0.81510(13) 0.32055(9) 0.0172(4) Uani 1 1 d .
H7 H 0.4996 0.7819 0.2876 0.021 Uiso 1 1 calc R
C7A C 0.78013(16) 0.14920(14) 0.47586(11) 0.0244(4) Uani 1 1 d .
H7A H 0.7947 0.1835 0.4430 0.029 Uiso 1 1 calc R
C7B C 0.84402(17) 0.19614(15) 0.23098(11) 0.0290(5) Uani 1 1 d .
H7B H 0.8859 0.2385 0.2210 0.035 Uiso 1 1 calc R
C8 C 0.55315(14) 0.76882(13) 0.38474(9) 0.0160(4) Uani 1 1 d .
C8A C 0.78075(16) 0.06382(14) 0.46796(11) 0.0270(5) Uani 1 1 d .
H8A H 0.7948 0.0413 0.4296 0.032 Uiso 1 1 calc R
C8B C 0.85585(17) 0.11686(16) 0.20807(11) 0.0326(5) Uani 1 1 d .
H8B H 0.9054 0.1066 0.1828 0.039 Uiso 1 1 calc R
C9 C 0.54328(13) 0.80824(13) 0.44280(9) 0.0158(4) Uani 1 1 d .
H9 H 0.5275 0.8644 0.4411 0.019 Uiso 1 1 calc R
C9A C 0.76037(16) 0.01193(14) 0.51726(11) 0.0276(5) Uani 1 1 d .
H9A H 0.7606 -0.0452 0.5119 0.033 Uiso 1 1 calc R
C9B C 0.7949(2) 0.05325(16) 0.22238(12) 0.0383(6) Uani 1 1 d .
H9B H 0.8030 0.0002 0.2068 0.046 Uiso 1 1 calc R
C10 C 0.55562(14) 0.76877(13) 0.50327(9) 0.0153(4) Uani 1 1 d .
C10A C 0.73959(16) 0.04620(14) 0.57480(11) 0.0272(5) Uani 1 1 d .
H10A H 0.7270 0.0118 0.6082 0.033 Uiso 1 1 calc R
C10B C 0.7222(2) 0.06860(17) 0.25983(13) 0.0493(7) Uani 1 1 d .
H10B H 0.6814 0.0255 0.2700 0.059 Uiso 1 1 calc R
C11 C 0.58058(14) 0.68481(14) 0.50430(9) 0.0169(4) Uani 1 1 d .
C11A C 0.73773(15) 0.13079(14) 0.58215(10) 0.0245(5) Uani 1 1 d .
H11A H 0.7229 0.1531 0.6204 0.029 Uiso 1 1 calc R
C11B C 0.7089(2) 0.14767(17) 0.28254(13) 0.0432(7) Uani 1 1 d .
H11B H 0.6585 0.1573 0.3072 0.052 Uiso 1 1 calc R
C12 C 0.59121(15) 0.64294(13) 0.44783(9) 0.0182(4) Uani 1 1 d .
H12 H 0.6077 0.5869 0.4496 0.022 Uiso 1 1 calc R
C13 C 0.57739(14) 0.68428(14) 0.38900(9) 0.0170(4) Uani 1 1 d .
C14 C 0.54401(14) 0.81478(13) 0.56507(9) 0.0157(4) Uani 1 1 d .
H14 H 0.4985 0.7818 0.5870 0.019 Uiso 1 1 calc R
C15 C 0.64479(15) 0.82399(13) 0.61216(9) 0.0165(4) Uani 1 1 d .
C16 C 0.73973(14) 0.81395(12) 0.59369(8) 0.0153(4) Uani 1 1 d .
H16 H 0.7413 0.8005 0.5506 0.018 Uiso 1 1 calc R
C17 C 0.83249(15) 0.82302(13) 0.63637(9) 0.0159(4) Uani 1 1 d .
C18 C 0.82728(15) 0.84495(13) 0.70049(9) 0.0163(4) Uani 1 1 d .
C19 C 0.73457(15) 0.85732(12) 0.72028(9) 0.0178(4) Uani 1 1 d .
H19 H 0.7331 0.8740 0.7627 0.021 Uiso 1 1 calc R
C20 C 0.64374(14) 0.84489(13) 0.67703(9) 0.0167(4) Uani 1 1 d .
C21 C 0.93627(14) 0.80954(13) 0.61631(9) 0.0159(4) Uani 1 1 d .
H21 H 0.9759 0.7735 0.6492 0.019 Uiso 1 1 calc R
C22 C 0.92728(14) 0.76504(13) 0.55132(8) 0.0155(4) Uani 1 1 d .
C23 C 0.93763(14) 0.80606(12) 0.49376(9) 0.0147(4) Uani 1 1 d .
H23 H 0.9543 0.8620 0.4964 0.018 Uiso 1 1 calc R
C24 C 0.92441(14) 0.76823(13) 0.43247(9) 0.0152(4) Uani 1 1 d .
C25 C 0.89918(14) 0.68421(13) 0.43026(8) 0.0160(4) Uani 1 1 d .
C26 C 0.88932(14) 0.64105(13) 0.48607(9) 0.0181(4) Uani 1 1 d .
H26 H 0.8735 0.5849 0.4835 0.022 Uiso 1 1 calc R
C27 C 0.90289(14) 0.68087(13) 0.54590(9) 0.0158(4) Uani 1 1 d .
C28 C 0.93489(14) 0.81459(13) 0.37073(9) 0.0154(4) Uani 1 1 d .
H28 H 0.9815 0.7824 0.3491 0.019 Uiso 1 1 calc R
C29 C 0.98167(15) 0.90069(13) 0.38372(10) 0.0202(4) Uani 1 1 d .
H29A H 0.9351 0.9357 0.4014 0.030 Uiso 1 1 calc GR
H29B H 0.9947 0.9240 0.3437 0.030 Uiso 1 1 calc GR
H29C H 1.0446 0.8965 0.4142 0.030 Uiso 1 1 calc GR
C30 C 0.49439(15) 0.90067(14) 0.32113(10) 0.0241(5) Uani 1 1 d .
H30A H 0.5366 0.9354 0.3522 0.036 Uiso 1 1 calc GR
H30B H 0.4283 0.8952 0.3330 0.036 Uiso 1 1 calc GR
H30C H 0.4873 0.9250 0.2786 0.036 Uiso 1 1 calc GR
C31 C 0.49543(15) 0.90055(13) 0.55198(10) 0.0205(4) Uani 1 1 d .
H31A H 0.5410 0.9360 0.5339 0.031 Uiso 1 1 calc GR
H31B H 0.4826 0.9238 0.5920 0.031 Uiso 1 1 calc GR
H31C H 0.4323 0.8955 0.5218 0.031 Uiso 1 1 calc GR
C32 C 0.99377(15) 0.89138(13) 0.61831(10) 0.0204(4) Uani 1 1 d .
H32A H 1.0594 0.8821 0.6067 0.031 Uiso 1 1 calc GR
H32B H 1.0025 0.9141 0.6614 0.031 Uiso 1 1 calc GR
H32C H 0.9556 0.9295 0.5881 0.031 Uiso 1 1 calc GR

loop_
_atom_site_aniso_label
_atom_site_aniso_U_11
_atom_site_aniso_U_22
_atom_site_aniso_U_33
_atom_site_aniso_U_23
_atom_site_aniso_U_13
_atom_site_aniso_U_12
O1A 0.0306(8) 0.0144(8) 0.0300(8) 0.0010(6) 0.0067(6) -0.0006(6)
O1B 0.0342(9) 0.0208(8) 0.0295(8) -0.0074(7) 0.0075(6) 0.0015(7)
O4 0.0201(7) 0.0307(9) 0.0097(6) 0.0013(6) 0.0033(5) 0.0016(6)
O6 0.0199(7) 0.0279(9) 0.0110(6) 0.0015(6) 0.0064(5) -0.0014(6)
O11 0.0320(8) 0.0197(8) 0.0109(6) 0.0021(6) 0.0057(6) 0.0052(6)
O13 0.0308(8) 0.0216(8) 0.0124(7) -0.0017(6) 0.0067(6) 0.0039(6)
O18 0.0225(7) 0.0324(9) 0.0089(6) -0.0017(6) 0.0032(5) -0.0024(6)
O20 0.0219(7) 0.0316(9) 0.0115(6) -0.0002(6) 0.0066(5) 0.0023(6)
O25 0.0356(9) 0.0187(8) 0.0118(7) -0.0028(6) 0.0071(6) -0.0066(6)
O27 0.0311(8) 0.0179(8) 0.0118(6) 0.0014(6) 0.0064(6) -0.0053(6)
N1A 0.0240(9) 0.0181(9) 0.0202(8) 0.0014(7) 0.0019(7) 0.0002(8)
N1B 0.0273(10) 0.0196(10) 0.0268(9) -0.0035(8) 0.0052(7) 0.0001(8)
C1 0.0199(10) 0.0135(10) 0.0135(9) -0.0001(8) 0.0035(7) -0.0002(8)
C1A 0.0263(11) 0.0210(12) 0.0301(11) 0.0044(9) 0.0115(9) -0.0001(9)
C1B 0.0372(14) 0.0307(15) 0.0738(19) -0.0163(14) 0.0316(13) -0.0114(12)
C2 0.0234(10) 0.0150(10) 0.0102(9) -0.0001(8) 0.0054(7) -0.0007(8)
C2A 0.0261(11) 0.0226(12) 0.0285(11) 0.0018(10) 0.0105(9) -0.0001(9)
C2B 0.0382(14) 0.0297(15) 0.0743(19) -0.0194(14) 0.0312(13) -0.0055(12)
C3 0.0220(10) 0.0148(10) 0.0119(9) -0.0002(8) 0.0062(7) -0.0007(8)
C3A 0.0212(10) 0.0211(11) 0.0208(10) 0.0003(9) 0.0020(8) 0.0004(9)
C3B 0.0237(11) 0.0259(12) 0.0279(11) -0.0016(9) 0.0039(9) 0.0001(9)
C4 0.0200(10) 0.0142(10) 0.0128(9) -0.0016(8) 0.0018(7) -0.0005(8)
C4A 0.0215(10) 0.0239(12) 0.0223(10) -0.0021(9) 0.0047(8) -0.0041(9)
C4B 0.0252(11) 0.0236(12) 0.0341(12) -0.0011(10) 0.0083(9) -0.0030(9)
C5 0.0248(10) 0.0166(10) 0.0096(8) 0.0002(8) 0.0059(7) -0.0005(8)
C5A 0.0205(10) 0.0248(12) 0.0237(10) -0.0020(10) 0.0048(8) -0.0013(9)
C5B 0.0277(12) 0.0293(13) 0.0303(12) -0.0017(10) 0.0100(9) -0.0005(10)
C6 0.0197(10) 0.0145(10) 0.0141(9) -0.0017(8) 0.0073(7) -0.0001(8)
C6A 0.0185(9) 0.0213(11) 0.0249(10) 0.0019(9) 0.0041(7) -0.0003(9)
C6B 0.0268(12) 0.0239(12) 0.0260(11) -0.0003(9) 0.0018(8) -0.0011(9)
C7 0.0195(10) 0.0206(11) 0.0124(9) 0.0003(8) 0.0048(7) -0.0011(8)
C7A 0.0252(10) 0.0214(11) 0.0284(11) 0.0035(9) 0.0098(8) -0.0009(9)
C7B 0.0249(12) 0.0269(13) 0.0341(12) -0.0045(10) 0.0020(9) -0.0010(9)
C8 0.0129(9) 0.0220(11) 0.0135(9) -0.0008(8) 0.0037(7) -0.0013(8)
C8A 0.0262(11) 0.0242(12) 0.0330(12) -0.0018(10) 0.0117(9) 0.0010(9)
C8B 0.0295(12) 0.0324(14) 0.0326(12) -0.0095(11) -0.0032(9) 0.0053(10)
C9 0.0147(9) 0.0194(10) 0.0134(9) 0.0002(8) 0.0029(7) -0.0003(8)
C9A 0.0216(11) 0.0191(11) 0.0415(13) 0.0039(10) 0.0046(9) 0.0004(9)
C9B 0.0586(17) 0.0215(12) 0.0319(13) -0.0067(11) -0.0001(11) 0.0039(12)
C10 0.0144(9) 0.0180(11) 0.0136(9) -0.0011(8) 0.0024(7) -0.0028(8)
C10A 0.0230(11) 0.0257(12) 0.0327(11) 0.0083(10) 0.0047(9) -0.0040(9)
C10B 0.080(2) 0.0255(14) 0.0468(15) -0.0061(12) 0.0232(14) -0.0172(14)
C11 0.0175(10) 0.0233(12) 0.0103(9) 0.0014(8) 0.0036(7) -0.0032(8)
C11A 0.0234(11) 0.0258(12) 0.0245(10) 0.0013(9) 0.0047(8) -0.0009(9)
C11B 0.0611(18) 0.0306(15) 0.0436(15) -0.0080(12) 0.0247(13) -0.0119(13)
C12 0.0222(10) 0.0169(10) 0.0162(10) -0.0015(9) 0.0056(8) -0.0002(8)
C13 0.0170(10) 0.0233(12) 0.0116(9) -0.0034(8) 0.0050(7) -0.0029(8)
C14 0.0176(9) 0.0183(10) 0.0122(9) 0.0008(8) 0.0055(7) -0.0005(8)
C15 0.0219(10) 0.0151(10) 0.0126(9) -0.0002(8) 0.0034(7) 0.0002(8)
C16 0.0231(10) 0.0140(10) 0.0097(9) 0.0006(7) 0.0050(7) -0.0009(8)
C17 0.0222(10) 0.0136(10) 0.0130(9) 0.0008(8) 0.0061(7) -0.0003(8)
C18 0.0200(10) 0.0165(10) 0.0117(9) 0.0007(8) 0.0009(7) -0.0027(8)
C19 0.0255(11) 0.0172(10) 0.0112(9) -0.0002(8) 0.0051(7) 0.0021(9)
C20 0.0195(10) 0.0174(11) 0.0146(9) 0.0013(8) 0.0071(7) 0.0022(8)
C21 0.0193(10) 0.0172(10) 0.0113(9) 0.0004(8) 0.0027(7) -0.0007(8)
C22 0.0146(9) 0.0200(11) 0.0123(9) -0.0002(8) 0.0037(7) 0.0015(8)
C23 0.0161(9) 0.0143(10) 0.0137(9) -0.0003(8) 0.0028(7) 0.0004(8)
C24 0.0141(9) 0.0192(11) 0.0123(9) 0.0010(8) 0.0026(7) 0.0011(8)
C25 0.0199(10) 0.0190(11) 0.0095(9) -0.0023(8) 0.0038(7) 0.0008(8)
C26 0.0241(11) 0.0146(10) 0.0160(9) -0.0004(9) 0.0048(8) -0.0005(8)
C27 0.0180(10) 0.0183(11) 0.0116(9) 0.0022(8) 0.0041(7) 0.0008(8)
C28 0.0183(10) 0.0168(10) 0.0124(9) -0.0009(8) 0.0058(7) -0.0015(8)
C29 0.0248(11) 0.0220(11) 0.0137(9) 0.0013(9) 0.0033(8) -0.0050(9)
C30 0.0263(11) 0.0309(13) 0.0168(10) 0.0060(9) 0.0090(8) 0.0072(9)
C31 0.0255(11) 0.0226(11) 0.0131(9) -0.0023(9) 0.0021(8) 0.0050(9)
C32 0.0247(11) 0.0228(12) 0.0149(9) -0.0021(9) 0.0069(8) -0.0055(9)

loop_
_atom_type_symbol
_atom_type_description
_atom_type_scat_dispersion_real
_atom_type_scat_dispersion_imag
_atom_type_scat_source
C C 0.0181 0.0091 'International Tables Vol C Tables 4.2.6.8 and 6.1.1.4'
H H 0.0000 0.0000 'International Tables Vol C Tables 4.2.6.8 and 6.1.1.4'
N N 0.0311 0.0180 'International Tables Vol C Tables 4.2.6.8 and 6.1.1.4'
O O 0.0492 0.0322 'International Tables Vol C Tables 4.2.6.8 and 6.1.1.4'

loop_
_exptl_crystal_face_index_h
_exptl_crystal_face_index_k
_exptl_crystal_face_index_l
_exptl_crystal_face_perp_dist
-8 -3 0 0.0263
8 3 0 0.0197
-2 3 13 0.1129
3 -3 -13 0.1099
-2 10 -2 0.0197
-1 -10 1 0.0073

loop_
_geom_angle_atom_site_label_1
_geom_angle_atom_site_label_2
_geom_angle_atom_site_label_3
_geom_angle
C4 O4 H4 109.5
C6 O6 H6 109.5
C11 O11 H11 109.5
C13 O13 H13 109.5
C18 O18 H18 109.5
C20 O20 H20 109.5
C25 O25 H25 109.5
C27 O27 H27 109.5
O1A N1A C1A 120.26(18)
O1A N1A C5A 119.80(17)
C5A N1A C1A 119.93(19)
O1B N1B C1B 120.34(19)
O1B N1B C5B 120.16(18)
C5B N1B C1B 119.5(2)
C2 C1 C28 122.69(16)
C6 C1 C2 116.92(17)
C6 C1 C28 120.38(17)
N1A C1A H1A 119.4
N1A C1A C2A 121.2(2)
C2A C1A H1A 119.4
N1B C1B H1B 119.6
N1B C1B C2B 120.8(2)
C2B C1B H1B 119.6
C1 C2 H2 118.2
C3 C2 C1 123.67(17)
C3 C2 H2 118.2
C1A C2A H2A 119.7
C1A C2A C3A 120.7(2)
C3A C2A H2A 119.7
C1B C2B H2B 119.2
C1B C2B C3B 121.5(2)
C3B C2B H2B 119.2
C2 C3 C4 116.87(17)
C2 C3 C7 122.95(16)
C4 C3 C7 120.17(17)
C2A C3A C6A 122.30(19)
C4A C3A C2A 116.4(2)
C4A C3A C6A 121.3(2)
C2B C3B C4B 115.8(2)
C2B C3B C6B 122.1(2)
C4B C3B C6B 122.1(2)
O4 C4 C3 117.96(17)
C5 C4 O4 120.92(17)
C5 C4 C3 121.10(18)
C3A C4A H4A 119.4
C5A C4A C3A 121.3(2)
C5A C4A H4A 119.4
C3B C4B H4B 119.4
C5B C4B C3B 121.1(2)
C5B C4B H4B 119.4
C4 C5 H5 119.9
C4 C5 C6 120.21(17)
C6 C5 H5 119.9
N1A C5A C4A 120.6(2)
N1A C5A H5A 119.7
C4A C5A H5A 119.7
N1B C5B C4B 121.2(2)
N1B C5B H5B 119.4
C4B C5B H5B 119.4
O6 C6 C1 118.59(17)
O6 C6 C5 120.20(16)
C5 C6 C1 121.20(17)
C7A C6A C3A 120.51(19)
C7A C6A C11A 118.6(2)
C11A C6A C3A 120.93(19)
C7B C6B C3B 120.3(2)
C7B C6B C11B 117.6(2)
C11B C6B C3B 122.1(2)
C3 C7 H7 107.2
C3 C7 C30 109.66(17)
C8 C7 C3 111.40(16)
C8 C7 H7 107.2
C8 C7 C30 113.87(16)
C30 C7 H7 107.2
C6A C7A H7A 119.8
C8A C7A C6A 120.4(2)
C8A C7A H7A 119.8
C6B C7B H7B 119.6
C8B C7B C6B 120.9(2)
C8B C7B H7B 119.6
C9 C8 C7 122.41(19)
C9 C8 C13 116.43(18)
C13 C8 C7 121.09(17)
C7A C8A H8A 119.9
C7A C8A C9A 120.3(2)
C9A C8A H8A 119.9
C7B C8B H8B 119.8
C9B C8B C7B 120.5(2)
C9B C8B H8B 119.8
C8 C9 H9 117.9
C8 C9 C10 124.24(19)
C10 C9 H9 117.9
C8A C9A H9A 120.2
C8A C9A C10A 119.6(2)
C10A C9A H9A 120.2
C8B C9B H9B 120.2
C10B C9B C8B 119.6(2)
C10B C9B H9B 120.2
C9 C10 C14 122.06(18)
C11 C10 C9 116.49(17)
C11 C10 C14 121.45(17)
C9A C10A H10A 120.0
C11A C10A C9A 120.0(2)
C11A C10A H10A 120.0
C9B C10B H10B 119.7
C9B C10B C11B 120.6(3)
C11B C10B H10B 119.7
O11 C11 C10 119.40(17)
O11 C11 C12 119.24(19)
C12 C11 C10 121.35(18)
C6A C11A H11A 119.4
C10A C11A C6A 121.2(2)
C10A C11A H11A 119.4
C6B C11B H11B 119.5
C10B C11B C6B 120.9(2)
C10B C11B H11B 119.5
C11 C12 H12 119.9
C13 C12 C11 120.17(19)
C13 C12 H12 119.9
O13 C13 C8 119.12(17)
O13 C13 C12 119.58(19)
C12 C13 C8 121.30(18)
C10 C14 H14 107.3
C10 C14 C15 112.60(15)
C10 C14 C31 113.19(16)
C15 C14 H14 107.3
C15 C14 C31 108.79(17)
C31 C14 H14 107.3
C16 C15 C14 123.18(16)
C16 C15 C20 117.54(18)
C20 C15 C14 119.27(17)
C15 C16 H16 118.2
C15 C16 C17 123.59(17)
C17 C16 H16 118.2
C16 C17 C18 116.62(17)
C16 C17 C21 123.36(16)
C18 C17 C21 120.01(17)
O18 C18 C17 118.19(17)
O18 C18 C19 120.34(17)
C19 C18 C17 121.46(18)
C18 C19 H19 119.9
C18 C19 C20 120.27(17)
C20 C19 H19 119.9
O20 C20 C15 118.24(17)
O20 C20 C19 121.33(16)
C19 C20 C15 120.43(17)
C17 C21 H21 107.0
C22 C21 C17 112.39(16)
C22 C21 H21 107.0
C22 C21 C32 113.13(16)
C32 C21 C17 110.07(16)
C32 C21 H21 107.0
C23 C22 C21 122.57(18)
C27 C22 C21 120.77(17)
C27 C22 C23 116.58(17)
C22 C23 H23 117.9
C24 C23 C22 124.23(18)
C24 C23 H23 117.9
C23 C24 C28 123.04(18)
C25 C24 C23 116.37(17)
C25 C24 C28 120.58(17)
O25 C25 C24 119.48(17)
O25 C25 C26 119.21(18)
C26 C25 C24 121.31(17)
C25 C26 H26 119.7
C25 C26 C27 120.54(18)
C27 C26 H26 119.7
O27 C27 C22 119.30(17)
O27 C27 C26 119.74(18)
C26 C27 C22 120.96(17)
C1 C28 H28 107.0
C1 C28 C29 109.03(16)
C24 C28 C1 113.16(15)
C24 C28 H28 107.0
C24 C28 C29 113.22(16)
C29 C28 H28 107.0
C28 C29 H29A 109.5
C28 C29 H29B 109.5
C28 C29 H29C 109.5
H29A C29 H29B 109.5
H29A C29 H29C 109.5
H29B C29 H29C 109.5
C7 C30 H30A 109.5
C7 C30 H30B 109.5
C7 C30 H30C 109.5
H30A C30 H30B 109.5
H30A C30 H30C 109.5
H30B C30 H30C 109.5
C14 C31 H31A 109.5
C14 C31 H31B 109.5
C14 C31 H31C 109.5
H31A C31 H31B 109.5
H31A C31 H31C 109.5
H31B C31 H31C 109.5
C21 C32 H32A 109.5
C21 C32 H32B 109.5
C21 C32 H32C 109.5
H32A C32 H32B 109.5
H32A C32 H32C 109.5
H32B C32 H32C 109.5

loop_
_geom_bond_atom_site_label_1
_geom_bond_atom_site_label_2
_geom_bond_distance
O1A N1A 1.332(2)
O1B N1B 1.331(2)
O4 H4 0.8200
O4 C4 1.379(2)
O6 H6 0.8200
O6 C6 1.383(2)
O11 H11 0.8200
O11 C11 1.385(2)
O13 H13 0.8200
O13 C13 1.377(2)
O18 H18 0.8200
O18 C18 1.374(2)
O20 H20 0.8200
O20 C20 1.375(2)
O25 H25 0.8200
O25 C25 1.377(2)
O27 H27 0.8200
O27 C27 1.382(2)
N1A C1A 1.354(3)
N1A C5A 1.351(3)
N1B C1B 1.351(3)
N1B C5B 1.340(3)
C1 C2 1.395(3)
C1 C6 1.393(3)
C1 C28 1.527(3)
C1A H1A 0.9300
C1A C2A 1.372(3)
C1B H1B 0.9300
C1B C2B 1.365(4)
C2 H2 0.9300
C2 C3 1.394(3)
C2A H2A 0.9300
C2A C3A 1.402(3)
C2B H2B 0.9300
C2B C3B 1.392(3)
C3 C4 1.401(3)
C3 C7 1.526(3)
C3A C4A 1.401(3)
C3A C6A 1.475(3)
C3B C4B 1.395(3)
C3B C6B 1.479(3)
C4 C5 1.378(3)
C4A H4A 0.9300
C4A C5A 1.374(3)
C4B H4B 0.9300
C4B C5B 1.371(3)
C5 H5 0.9300
C5 C6 1.388(3)
C5A H5A 0.9300
C5B H5B 0.9300
C6A C7A 1.399(3)
C6A C11A 1.400(3)
C6B C7B 1.396(3)
C6B C11B 1.397(3)
C7 H7 0.9800
C7 C8 1.521(3)
C7 C30 1.531(3)
C7A H7A 0.9300
C7A C8A 1.389(3)
C7B H7B 0.9300
C7B C8B 1.386(3)
C8 C9 1.397(3)
C8 C13 1.402(3)
C8A H8A 0.9300
C8A C9A 1.392(3)
C8B H8B 0.9300
C8B C9B 1.375(4)
C9 H9 0.9300
C9 C10 1.398(3)
C9A H9A 0.9300
C9A C10A 1.396(3)
C9B H9B 0.9300
C9B C10B 1.373(4)
C10 C11 1.396(3)
C10 C14 1.521(3)
C10A H10A 0.9300
C10A C11A 1.376(3)
C10B H10B 0.9300
C10B C11B 1.385(4)
C11 C12 1.389(3)
C11A H11A 0.9300
C11B H11B 0.9300
C12 H12 0.9300
C12 C13 1.382(3)
C14 H14 0.9800
C14 C15 1.523(3)
C14 C31 1.533(3)
C15 C16 1.396(3)
C15 C20 1.399(3)
C16 H16 0.9300
C16 C17 1.396(3)
C17 C18 1.399(3)
C17 C21 1.530(3)
C18 C19 1.385(3)
C19 H19 0.9300
C19 C20 1.389(3)
C21 H21 0.9800
C21 C22 1.522(3)
C21 C32 1.525(3)
C22 C23 1.401(3)
C22 C27 1.398(3)
C23 H23 0.9300
C23 C24 1.401(3)
C24 C25 1.397(3)
C24 C28 1.519(3)
C25 C26 1.385(3)
C26 H26 0.9300
C26 C27 1.389(3)
C28 H28 0.9800
C28 C29 1.528(3)
C29 H29A 0.9600
C29 H29B 0.9600
C29 H29C 0.9600
C30 H30A 0.9600
C30 H30B 0.9600
C30 H30C 0.9600
C31 H31A 0.9600
C31 H31B 0.9600
C31 H31C 0.9600
C32 H32A 0.9600
C32 H32B 0.9600
C32 H32C 0.9600

loop_
_geom_torsion_atom_site_label_1
_geom_torsion_atom_site_label_2
_geom_torsion_atom_site_label_3
_geom_torsion_atom_site_label_4
_geom_torsion
O1A N1A C1A C2A 179.20(19)
O1A N1A C5A C4A -178.67(18)
O1B N1B C1B C2B 178.0(3)
O1B N1B C5B C4B -178.5(2)
O4 C4 C5 C6 -178.84(19)
O11 C11 C12 C13 179.37(18)
O18 C18 C19 C20 -176.28(19)
O25 C25 C26 C27 -179.81(18)
N1A C1A C2A C3A -0.7(4)
N1B C1B C2B C3B 0.7(5)
C1 C2 C3 C4 -1.8(3)
C1 C2 C3 C7 179.07(19)
C1A N1A C5A C4A 0.3(3)
C1A C2A C3A C4A 0.6(3)
C1A C2A C3A C6A -179.8(2)
C1B N1B C5B C4B 0.8(4)
C1B C2B C3B C4B 0.4(4)
C1B C2B C3B C6B -179.2(3)
C2 C1 C6 O6 179.18(18)
C2 C1 C6 C5 -0.6(3)
C2 C1 C28 C24 22.6(3)
C2 C1 C28 C29 -104.4(2)
C2 C3 C4 O4 179.71(18)
C2 C3 C4 C5 1.1(3)
C2 C3 C7 C8 -21.2(3)
C2 C3 C7 C30 105.8(2)
C2A C3A C4A C5A -0.1(3)
C2A C3A C6A C7A -41.0(3)
C2A C3A C6A C11A 139.4(2)
C2B C3B C4B C5B -0.9(4)
C2B C3B C6B C7B -10.4(3)
C2B C3B C6B C11B 167.6(3)
C3 C4 C5 C6 -0.3(3)
C3 C7 C8 C9 108.7(2)
C3 C7 C8 C13 -68.1(2)
C3A C4A C5A N1A -0.4(3)
C3A C6A C7A C8A -178.6(2)
C3A C6A C11A C10A 179.4(2)
C3B C4B C5B N1B 0.3(4)
C3B C6B C7B C8B 178.0(2)
C3B C6B C11B C10B -177.3(2)
C4 C3 C7 C8 159.74(19)
C4 C3 C7 C30 -73.3(2)
C4 C5 C6 O6 -179.76(18)
C4 C5 C6 C1 0.0(3)
C4A C3A C6A C7A 138.5(2)
C4A C3A C6A C11A -41.1(3)
C4B C3B C6B C7B 170.0(2)
C4B C3B C6B C11B -12.0(4)
C5A N1A C1A C2A 0.3(3)
C5B N1B C1B C2B -1.3(4)
C6 C1 C2 C3 1.6(3)
C6 C1 C28 C24 -159.20(19)
C6 C1 C28 C29 73.8(2)
C6A C3A C4A C5A -179.6(2)
C6A C7A C8A C9A -0.8(3)
C6B C3B C4B C5B 178.8(2)
C6B C7B C8B C9B -0.1(4)
C7 C3 C4 O4 -1.1(3)
C7 C3 C4 C5 -179.72(19)
C7 C8 C9 C10 -177.23(18)
C7 C8 C13 O13 -3.3(3)
C7 C8 C13 C12 176.65(18)
C7A C6A C11A C10A -0.2(3)
C7A C8A C9A C10A -0.2(3)
C7B C6B C11B C10B 0.7(4)
C7B C8B C9B C10B -0.2(4)
C8 C9 C10 C11 0.8(3)
C8 C9 C10 C14 179.98(18)
C8A C9A C10A C11A 1.0(3)
C8B C9B C10B C11B 0.8(4)
C9 C8 C13 O13 179.71(16)
C9 C8 C13 C12 -0.4(3)
C9 C10 C11 O11 -179.93(16)
C9 C10 C11 C12 -0.8(3)
C9 C10 C14 C15 -111.2(2)
C9 C10 C14 C31 12.7(2)
C9A C10A C11A C6A -0.8(3)
C9B C10B C11B C6B -1.1(5)
C10 C11 C12 C13 0.2(3)
C10 C14 C15 C16 17.6(3)
C10 C14 C15 C20 -163.49(18)
C11 C10 C14 C15 68.0(2)
C11 C10 C14 C31 -168.13(18)
C11 C12 C13 O13 -179.69(18)
C11 C12 C13 C8 0.4(3)
C11A C6A C7A C8A 1.0(3)
C11B C6B C7B C8B -0.1(3)
C13 C8 C9 C10 -0.2(3)
C14 C10 C11 O11 0.9(3)
C14 C10 C11 C12 -179.96(18)
C14 C15 C16 C17 179.4(2)
C14 C15 C20 O20 3.3(3)
C14 C15 C20 C19 -177.10(19)
C15 C16 C17 C18 -1.3(3)
C15 C16 C17 C21 178.20(19)
C16 C15 C20 O20 -177.77(18)
C16 C15 C20 C19 1.8(3)
C16 C17 C18 O18 178.58(18)
C16 C17 C18 C19 -0.3(3)
C16 C17 C21 C22 -14.4(3)
C16 C17 C21 C32 112.7(2)
C17 C18 C19 C20 2.6(3)
C17 C21 C22 C23 104.5(2)
C17 C21 C22 C27 -72.2(2)
C18 C17 C21 C22 165.08(18)
C18 C17 C21 C32 -67.9(2)
C18 C19 C20 O20 176.23(19)
C18 C19 C20 C15 -3.3(3)
C20 C15 C16 C17 0.5(3)
C21 C17 C18 O18 -0.9(3)
C21 C17 C18 C19 -179.76(19)
C21 C22 C23 C24 -176.38(18)
C21 C22 C27 O27 -3.5(3)
C21 C22 C27 C26 176.57(17)
C22 C23 C24 C25 0.1(3)
C22 C23 C24 C28 179.24(18)
C23 C22 C27 O27 179.60(16)
C23 C22 C27 C26 -0.3(3)
C23 C24 C25 O25 179.96(17)
C23 C24 C25 C26 -0.8(3)
C23 C24 C28 C1 -113.1(2)
C23 C24 C28 C29 11.6(3)
C24 C25 C26 C27 1.0(3)
C25 C24 C28 C1 66.0(2)
C25 C24 C28 C29 -169.31(17)
C25 C26 C27 O27 179.70(18)
C25 C26 C27 C22 -0.4(3)
C27 C22 C23 C24 0.5(3)
C28 C1 C2 C3 179.8(2)
C28 C1 C6 O6 0.9(3)
C28 C1 C6 C5 -178.94(18)
C28 C24 C25 O25 0.8(3)
C28 C24 C25 C26 -179.99(18)
C30 C7 C8 C9 -15.9(3)
C30 C7 C8 C13 167.22(17)
C31 C14 C15 C16 -108.7(2)
C31 C14 C15 C20 70.2(2)
C32 C21 C22 C23 -20.9(3)
C32 C21 C22 C27 162.36(17)

loop_
_exptl_oxdiff_crystal_face_indexfrac_h
_exptl_oxdiff_crystal_face_indexfrac_k
_exptl_oxdiff_crystal_face_indexfrac_l
_exptl_oxdiff_crystal_face_x
_exptl_oxdiff_crystal_face_y
_exptl_oxdiff_crystal_face_z
-8.0000 -2.9999 -0.0000 0.0529 0.0901 0.9785
8.0000 2.9999 0.0000 -0.0529 -0.0901 -0.9785
-2.0000 3.0000 13.0000 0.4707 0.8753 -0.1316
3.0000 -3.0000 -13.0000 -0.4526 -0.9097 0.0206
-1.9995 10.0000 -2.0000 -0.8026 0.5927 -0.0391
-1.0005 -10.0000 1.0000 0.6943 -0.5370 0.3924

loop_
_twin_individual_id
_twin_individual_mass_fraction_refined
1 0.7434(6)
2 0.2566(6)
